data_2011213
loop_
_publ_author_name
'Coe, Benjamin J.'
'McDonald, Christopher I.'
'Coles, Simon J.'
'Hursthouse, Michael B.'

_publ_section_title
;<i>fac</i>,<i>trans</i>-[(2,2'-Bipyridine-<i>N</i>,<i>N</i>')tricarbonylrhenium(I)]-\m-(4,4'-bipyridine)-<i>N</i>:<i>N</i>'-{chlorobis[1,2-phenylenebis(dimethylarsine)]ruthenium(II)}
 bis(hexafluorophosphate) diacetone solvate
;
_journal_issue 8
_journal_name_full 'Acta Crystallographica Section C'
_journal_page_first 963
_journal_page_last 965
_journal_paper_doi 10.1107/S0108270100008076
_journal_volume 56
_journal_year 2000
_chemical_formula_iupac '[ReRuCl (C10 H16 As2 )2 (C10 H8 N2 )2 (CO)3 ](PF6 )2 , 2C3 H6 O'
_chemical_formula_moiety 'C43 H48 As4 Cl N4 O3 Re Ru 2+ , 2PF6 - , 2C3 H6 O'
_chemical_formula_sum 'C49 H60 As4 Cl F12 N4 O5 P2 Re Ru'
_chemical_formula_weight 1697.35
_space_group_IT_number 33
_symmetry_cell_setting orthorhombic
_symmetry_space_group_name_Hall 'P 2c -2n'
_symmetry_space_group_name_H-M 'P n a 21'
_audit_creation_method 'WinGX routine CIF_UPDATE'
_cell_angle_alpha 90
_cell_angle_beta 90
_cell_angle_gamma 90
_cell_formula_units_Z 4
_cell_length_a 22.736(5)
_cell_length_b 30.654(6)
_cell_length_c 8.799(2)
_cell_measurement_reflns_used 15874
_cell_measurement_temperature 150(2)
_cell_measurement_theta_max 25
_cell_measurement_theta_min 1.12
_cell_volume 6132(2)
_computing_cell_refinement 'DENZO and COLLECT'
_computing_data_collection 'DENZO (Otwinowski & Minor, 1997) and  COLLECT (Hooft, 1998)'
_computing_data_reduction 'DENZO and COLLECT'
_computing_molecular_graphics 'PLATON (Spek, 1990)'
_computing_structure_refinement 'SHELXL97 (Sheldrick, 1997)'
_computing_structure_solution 'SHELXS97 (Sheldrick, 1997)'
_diffrn_measured_fraction_theta_full .97
_diffrn_measured_fraction_theta_max .97
_diffrn_measurement_device_type 'Nonius KappaCCD'
_diffrn_measurement_method '\f and \w scans'
_diffrn_radiation_source 'Nonius FR591 rotating anode'
_diffrn_radiation_type MoK\a
_diffrn_radiation_wavelength .71073
_diffrn_reflns_av_R_equivalents .109
_diffrn_reflns_limit_h_max 27
_diffrn_reflns_limit_h_min -14
_diffrn_reflns_limit_k_max 36
_diffrn_reflns_limit_k_min -36
_diffrn_reflns_limit_l_max 9
_diffrn_reflns_limit_l_min -8
_diffrn_reflns_number 15874
_diffrn_reflns_theta_full 25
_diffrn_reflns_theta_max 25
_diffrn_reflns_theta_min 1.12
_exptl_absorpt_coefficient_mu 4.538
_exptl_absorpt_correction_T_max .915
_exptl_absorpt_correction_T_min .235
_exptl_absorpt_correction_type multi-scan
_exptl_absorpt_process_details '(SORTAV; Blessing, 1995)'
_exptl_crystal_colour orange
_exptl_crystal_density_diffrn 1.838
_exptl_crystal_density_method 'not measured'
_exptl_crystal_description plate
_exptl_crystal_F_000 3312
_exptl_crystal_size_max .45
_exptl_crystal_size_mid .08
_exptl_crystal_size_min .02
_refine_diff_density_max 1.55
_refine_diff_density_min -1.16
_refine_ls_abs_structure_details 'Flack (1983)'
_refine_ls_abs_structure_Flack .066(10)
_refine_ls_extinction_method none
_refine_ls_goodness_of_fit_ref .989
_refine_ls_hydrogen_treatment constr
_refine_ls_matrix_type full
_refine_ls_number_parameters 852
_refine_ls_number_reflns 7883
_refine_ls_number_restraints 308
_refine_ls_restrained_S_all .976
_refine_ls_R_factor_gt .0514
_refine_ls_shift/su_max .006
_refine_ls_structure_factor_coef Fsqd
_refine_ls_weighting_details 'calc w = 1/[\s^2^(Fo^2^)+(0.0546P)^2^], P = (Fo^2^+2Fc^2^)/3'
_refine_ls_weighting_scheme calc
_refine_ls_wR_factor_ref .1147
_reflns_number_gt 6157
_reflns_number_total 7883
_reflns_threshold_expression I>2\s(I)
_cod_data_source_file gg1004.cif
_cod_data_source_block I
_cod_depositor_comments
;
The following automatic conversions were performed:
'_symmetry_cell_setting' value 'Orthorhombic' changed to 'orthorhombic'
according to '/home/saulius/struct/CIF-dictionaries/cif_core.dic'
dictionary named 'cif_core.dic' version 2.4.1 from 2010-06-29.

Automatic conversion script
Id: cif_fix_enum 1527 2010-12-29 10:47:43Z saulius 

The following automatic conversions were performed:

'_symmetry_cell_setting' value 'Orthorhombic' changed to
'orthorhombic' according to
/home/saulius/struct/CIF-dictionaries/cif_core.dic dictionary named
'cif_core.dic' version 2.4.1 from 2010-06-29.

Automatic conversion script
Id: cif_fix_values 1715 2011-07-08 13:25:40Z adriana 

The following automatic conversions were performed:

'_exptl_absorpt_correction_type' value 'multi-scans' was replaced
with the value 'multi-scan' as specified in the replacement file
'src/cod-tools/trunk/data/replacement-values/replacement_values.lst'.

Automatic conversion script
Id: cif_fix_values 5376 2017-05-30 11:51:03Z andrius 
;
_cod_database_code 2011213
_cod_database_fobs_code 2011213

loop_
_symmetry_equiv_pos_as_xyz
'x, y, z'
'-x, -y, z+1/2'
'x+1/2, -y+1/2, z'
'-x+1/2, y+1/2, z+1/2'

loop_
_atom_site_label
_atom_site_fract_x
_atom_site_fract_y
_atom_site_fract_z
_atom_site_U_iso_or_equiv
_atom_site_adp_type
_atom_site_calc_flag
_atom_site_refinement_flags
_atom_site_occupancy
_atom_site_disorder_assembly
_atom_site_disorder_group
_atom_site_type_symbol
Re1 .54544(2) .632662(16) .88929(7) .03053(15) Uani d . 1 . . Re
Ru1 .88113(5) .61175(3) -.06056(10) .0226(2) Uani d . 1 . . Ru
As1 .94020(6) .55697(4) .06469(13) .0247(3) Uani d . 1 . . As
As2 .83271(6) .55013(4) -.17887(13) .0250(3) Uani d . 1 . . As
As3 .82761(6) .66561(4) -.20670(14) .0312(4) Uani d . 1 . . As
As4 .93459(6) .67408(5) .03777(15) .0301(3) Uani d . 1 . . As
Cl1 .95169(15) .60767(12) -.2666(4) .0389(9) Uani d . 1 . . Cl
O1 .6277(5) .5739(4) 1.0782(11) .053(3) Uani d . 1 . . O
O2 .6183(5) .7085(4) 1.0091(13) .068(4) Uani d . 1 . . O
O3 .4801(5) .6455(4) 1.1954(11) .061(3) Uani d . 1 . . O
N1 .8183(4) .6139(3) .1169(10) .020(2) Uani d . 1 . . N
N2 .5956(5) .6245(3) .6793(12) .032(3) Uani d . 1 . . N
N3 .4874(5) .6693(3) .7399(11) .030(3) Uani d . 1 . . N
N4 .4896(4) .5831(4) .7884(11) .026(3) Uani d . 1 . . N
C1 .9362(6) .5481(5) .2845(14) .043(4) Uani d . 1 . . C
H1A .8958 .5407 .3134 .065 Uiso calc R 1 . . H
H1B .9481 .575 .3366 .065 Uiso calc R 1 . . H
H1C .9626 .5243 .3136 .065 Uiso calc R 1 . . H
C2 1.0248(5) .5573(5) .0334(17) .045(4) Uani d . 1 . . C
H2A 1.0423 .5318 .083 .067 Uiso calc R 1 . . H
H2B 1.0416 .584 .0772 .067 Uiso calc R 1 . . H
H2C 1.0333 .5564 -.0758 .067 Uiso calc R 1 . . H
C3 .9165(5) .4987(4) -.0058(14) .025(3) Uani d U 1 . . C
C4 .9412(6) .4612(5) .0497(15) .036(4) Uani d . 1 . . C
H4 .9716 .463 .1233 .043 Uiso calc R 1 . . H
C5 .9227(6) .4213(5) .0010(17) .043(4) Uani d . 1 . . C
H5 .9408 .3955 .0385 .051 Uiso calc R 1 . . H
C6 .8775(6) .4186(4) -.1033(18) .040(3) Uani d . 1 . . C
H6 .8651 .3909 -.1388 .047 Uiso calc R 1 . . H
C7 .8504(6) .4553(4) -.1563(12) .033(3) Uani d . 1 . . C
H7 .8184 .4533 -.2252 .04 Uiso calc R 1 . . H
C8 .8710(5) .4963(3) -.1063(14) .020(2) Uani d U 1 . . C
C9 .8359(6) .5443(5) -.3934(14) .044(4) Uani d . 1 . . C
H9A .877 .5427 -.4261 .066 Uiso calc R 1 . . H
H9B .817 .5696 -.4409 .066 Uiso calc R 1 . . H
H9C .8153 .5176 -.4239 .066 Uiso calc R 1 . . H
C10 .7497(5) .5370(4) -.1427(16) .043(4) Uani d . 1 . . C
H10A .7272 .5642 -.14 .064 Uiso calc R 1 . . H
H10B .7456 .5218 -.0453 .064 Uiso calc R 1 . . H
H10C .7349 .5183 -.2246 .064 Uiso calc R 1 . . H
C11 .7423(6) .6679(5) -.1990(17) .048(4) Uani d . 1 . . C
H11A .7285 .6946 -.2494 .071 Uiso calc R 1 . . H
H11B .7293 .668 -.0928 .071 Uiso calc R 1 . . H
H11C .7259 .6424 -.251 .071 Uiso calc R 1 . . H
C12 .8410(7) .6709(5) -.4217(15) .049(4) Uani d . 1 . . C
H12A .8217 .6467 -.4747 .074 Uiso calc R 1 . . H
H12B .8834 .67 -.4421 .074 Uiso calc R 1 . . H
H12C .8248 .6986 -.458 .074 Uiso calc R 1 . . H
C13 .8479(6) .7238(4) -.1328(16) .037(4) Uani d . 1 . . C
C14 .8197(7) .7605(4) -.1893(16) .041(4) Uani d . 1 . . C
H14 .7911 .7583 -.2678 .049 Uiso calc R 1 . . H
C15 .8349(7) .8012(4) -.126(2) .059(5) Uani d . 1 . . C
H15 .8143 .8266 -.1573 .071 Uiso calc R 1 . . H
C16 .8781(7) .8049(6) -.0220(19) .058(5) Uani d . 1 . . C
H16 .8883 .8328 .0172 .07 Uiso calc R 1 . . H
C17 .9081(6) .7673(5) .0287(16) .036(4) Uani d . 1 . . C
H17 .9388 .7698 .1014 .044 Uiso calc R 1 . . H
C18 .8924(6) .7265(4) -.0288(15) .031(3) Uani d . 1 . . C
C19 .9418(7) .6844(5) .2574(14) .053(5) Uani d . 1 . . C
H19A .9695 .6633 .301 .079 Uiso calc R 1 . . H
H19B .9032 .6808 .3056 .079 Uiso calc R 1 . . H
H19C .9562 .714 .2751 .079 Uiso calc R 1 . . H
C20 1.0157(6) .6847(5) -.0250(19) .057(5) Uani d . 1 . . C
H20A 1.027 .7145 .0021 .085 Uiso calc R 1 . . H
H20B 1.019 .6808 -.1352 .085 Uiso calc R 1 . . H
H20C 1.0418 .664 .0266 .085 Uiso calc R 1 . . H
C21 .7938(5) .6517(4) .1631(14) .027(3) Uani d . 1 . . C
H21 .8093 .6782 .1241 .032 Uiso calc R 1 . . H
C22 .7476(5) .6539(4) .2634(13) .029(3) Uani d . 1 . . C
H22 .7316 .6814 .2917 .035 Uiso calc R 1 . . H
C23 .7247(6) .6160(4) .3226(13) .025(3) Uani d . 1 . . C
C24 .7502(5) .5773(4) .2798(13) .026(3) Uani d . 1 . . C
H24 .7367 .5506 .322 .031 Uiso calc R 1 . . H
C25 .7953(5) .5773(4) .1759(13) .028(3) Uani d . 1 . . C
H25 .8109 .55 .1441 .034 Uiso calc R 1 . . H
C26 .6758(5) .6183(4) .4379(14) .029(3) Uani d . 1 . . C
C27 .6471(6) .6566(4) .4688(14) .035(4) Uani d . 1 . . C
H27 .6528 .6815 .4062 .042 Uiso calc R 1 . . H
C28 .6088(6) .6586(4) .5953(14) .035(3) Uani d . 1 . . C
H28 .5917 .6859 .6207 .042 Uiso calc R 1 . . H
C29 .6208(6) .5855(5) .6448(15) .035(4) Uani d . 1 . . C
H29 .6113 .5603 .7029 .042 Uiso calc R 1 . . H
C30 .6611(5) .5822(4) .5226(14) .029(3) Uani d . 1 . . C
H30 .6783 .5547 .499 .035 Uiso calc R 1 . . H
C31 .4870(6) .7114(5) .7220(16) .041(4) Uani d . 1 . . C
H31 .5102 .7282 .7901 .049 Uiso calc R 1 . . H
C32 .4559(7) .7336(5) .6129(16) .046(4) Uani d . 1 . . C
H32 .4579 .7645 .6038 .055 Uiso calc R 1 . . H
C33 .4211(7) .7084(6) .5161(19) .056(5) Uani d . 1 . . C
H33 .3985 .7218 .4383 .067 Uiso calc R 1 . . H
C34 .4199(7) .6651(6) .5341(17) .053(4) Uani d . 1 . . C
H34 .3963 .6479 .4681 .064 Uiso calc R 1 . . H
C35 .4522(6) .6449(5) .6469(15) .032(4) Uani d . 1 . . C
C36 .4529(6) .5974(5) .6752(14) .034(3) Uani d . 1 . . C
C37 .4184(6) .5676(6) .5982(17) .047(4) Uani d . 1 . . C
H37 .3924 .5774 .5209 .056 Uiso calc R 1 . . H
C38 .4214(7) .5233(6) .633(2) .060(5) Uani d . 1 . . C
H38 .3985 .5024 .5791 .073 Uiso calc R 1 . . H
C39 .4581(6) .5111(5) .7461(17) .046(4) Uani d . 1 . . C
H39 .461 .4812 .7736 .056 Uiso calc R 1 . . H
C40 .4906(6) .5412(5) .8202(15) .039(4) Uani d . 1 . . C
H40 .5156 .5316 .8999 .047 Uiso calc R 1 . . H
C41 .5974(6) .5951(5) 1.0044(15) .037(4) Uani d . 1 . . C
C42 .5916(6) .6808(5) .9645(17) .041(4) Uani d . 1 . . C
C43 .5020(6) .6399(4) 1.0784(17) .039(4) Uani d . 1 . . C
O4 .8001(5) .7517(4) .2878(14) .069(4) Uani d . 1 . . O
C44 .7224(8) .7774(6) .139(2) .081(6) Uani d . 1 . . C
H44A .7263 .7492 .0874 .122 Uiso calc R 1 . . H
H44B .7266 .8009 .0643 .122 Uiso calc R 1 . . H
H44C .6836 .7792 .1871 .122 Uiso calc R 1 . . H
C45 .7683(8) .7815(5) .255(2) .055(5) Uani d . 1 . . C
C46 .7727(8) .8253(5) .328(2) .086(7) Uani d . 1 . . C
H46A .7873 .822 .4322 .13 Uiso calc R 1 . . H
H46B .7338 .839 .3303 .13 Uiso calc R 1 . . H
H46C .7999 .8437 .27 .13 Uiso calc R 1 . . H
O5 .7994(5) .4797(4) .2586(16) .087(4) Uani d . 1 . . O
C47 .7442(9) .4184(7) .171(2) .088(6) Uani d . 1 . . C
H47A .7362 .436 .0801 .132 Uiso calc R 1 . . H
H47B .7077 .4141 .2278 .132 Uiso calc R 1 . . H
H47C .7601 .39 .1399 .132 Uiso calc R 1 . . H
C48 .7882(7) .4415(5) .269(2) .060(5) Uani d . 1 . . C
C49 .8203(8) .4128(5) .376(3) .084(6) Uani d . 1 . . C
H49A .7922 .3992 .4463 .126 Uiso calc R 1 . . H
H49B .8487 .4301 .4343 .126 Uiso calc R 1 . . H
H49C .8411 .39 .3194 .126 Uiso calc R 1 . . H
P11 .3619(4) .5536(3) 1.1346(10) .063(3) Uani d PDU .837(18) A -1 P
F11 .3632(9) .5157(4) 1.0192(15) .142(8) Uani d PDU .837(18) A -1 F
F12 .3610(6) .5917(5) 1.2557(16) .086(5) Uani d PDU .837(18) A -1 F
F13 .3620(7) .5874(4) 1.0032(12) .091(6) Uani d PDU .837(18) A -1 F
F14 .3639(6) .5185(4) 1.2724(15) .076(5) Uani d PDU .837(18) A -1 F
F15 .4316(5) .5543(5) 1.1386(19) .107(6) Uani d PDU .837(18) A -1 F
F16 .2928(5) .5512(6) 1.1405(18) .120(7) Uani d PDU .837(18) A -1 F
P21 .3462(15) .5592(12) 1.146(4) .047(12) Uani d PDU .163(18) A -2 P
F21 .381(2) .5951(18) 1.239(6) .066(16) Uani d PDU .163(18) A -2 F
F22 .311(2) .5234(11) 1.056(5) .045(13) Uani d PDU .163(18) A -2 F
F23 .376(2) .5224(18) 1.248(6) .064(16) Uani d PDU .163(18) A -2 F
F24 .317(2) .5961(12) 1.046(5) .067(15) Uani d PDU .163(18) A -2 F
F25 .399(2) .5560(18) 1.033(6) .073(15) Uani d PDU .163(18) A -2 F
F26 .2949(19) .5627(15) 1.267(5) .062(15) Uani d PDU .163(18) A -2 F
P31 .6126(7) .7867(3) .5322(17) .067(5) Uani d PDU .60(3) B -1 P
F31 .6071(10) .7593(5) .688(2) .068(7) Uani d PDU .60(3) B -1 F
F32 .6168(9) .8126(5) .380(2) .073(7) Uani d PDU .60(3) B -1 F
F33 .5767(9) .7495(4) .448(2) .060(7) Uani d PDU .60(3) B -1 F
F34 .6493(9) .8229(5) .617(2) .074(7) Uani d PDU .60(3) B -1 F
F35 .6710(9) .7606(5) .495(2) .073(8) Uani d PDU .60(3) B -1 F
F36 .5535(8) .8109(5) .575(2) .079(7) Uani d PDU .60(3) B -1 F
P41 .6440(11) .7871(5) .603(3) .075(7) Uani d PDU .40(3) B -2 P
F41 .6514(16) .8173(8) .460(3) .099(12) Uani d PDU .40(3) B -2 F
F42 .6372(14) .7552(8) .744(3) .081(11) Uani d PDU .40(3) B -2 F
F43 .5929(17) .8165(10) .661(4) .117(14) Uani d PDU .40(3) B -2 F
F44 .6956(12) .7558(9) .542(4) .083(13) Uani d PDU .40(3) B -2 F
F45 .5980(13) .7583(11) .511(4) .101(15) Uani d PDU .40(3) B -2 F
F46 .6917(17) .8142(9) .690(4) .127(14) Uani d PDU .40(3) B -2 F

loop_
_atom_site_aniso_label
_atom_site_aniso_U_11
_atom_site_aniso_U_22
_atom_site_aniso_U_33
_atom_site_aniso_U_12
_atom_site_aniso_U_13
_atom_site_aniso_U_23
Re1 .0269(3) .0322(3) .0325(3) -.0027(3) .0100(3) -.0011(3)
Ru1 .0228(5) .0233(5) .0217(5) .0031(5) .0064(4) .0015(4)
As1 .0212(7) .0295(8) .0233(7) .0040(6) .0006(6) -.0002(6)
As2 .0266(8) .0252(7) .0231(7) .0049(7) -.0022(6) .0005(6)
As3 .0343(9) .0299(8) .0294(8) .0075(7) .0055(6) .0061(6)
As4 .0314(8) .0278(8) .0312(7) -.0044(7) .0088(6) -.0010(6)
Cl1 .037(2) .046(2) .034(2) .0072(19) .0161(16) .0032(16)
O1 .060(8) .055(7) .043(6) -.002(6) -.007(6) .007(6)
O2 .055(8) .063(8) .085(9) -.018(7) .006(6) -.029(7)
O3 .067(8) .088(9) .028(6) -.011(7) .034(6) -.007(6)
N1 .022(6) .028(6) .009(5) -.002(5) .005(4) .005(4)
N2 .035(7) .026(6) .033(6) .010(6) .010(5) .003(5)
N3 .028(7) .030(7) .032(7) .010(6) .019(5) .003(5)
N4 .012(6) .039(7) .027(6) .008(5) .006(5) .006(5)
C1 .033(9) .072(11) .025(8) .010(8) .012(6) .003(7)
C2 .022(8) .055(10) .057(10) .000(8) -.003(7) .003(8)
C3 .019(6) .022(7) .035(7) .008(6) .013(5) -.009(6)
C4 .039(9) .035(8) .035(8) .000(8) .011(7) .014(7)
C5 .030(9) .035(9) .063(10) .025(8) .009(8) .015(8)
C6 .045(9) .019(6) .055(9) .002(7) .026(9) -.013(8)
C7 .036(8) .049(9) .014(7) .004(8) .001(6) -.005(6)
C8 .026(6) .014(5) .018(5) .011(5) .008(6) .003(6)
C9 .050(10) .053(10) .030(8) -.005(9) -.006(7) -.001(7)
C10 .038(8) .039(8) .052(10) -.002(7) .001(7) -.003(7)
C11 .038(9) .054(10) .051(9) .009(8) .000(8) .008(8)
C12 .065(11) .040(9) .043(9) .002(8) .000(8) .028(7)
C13 .046(9) .022(7) .044(9) .002(7) .028(8) .007(6)
C14 .046(10) .027(8) .049(9) .012(8) .018(7) .022(7)
C15 .076(12) .023(8) .078(12) .004(9) .030(12) .016(9)
C16 .048(11) .065(12) .062(11) -.027(10) .027(9) -.009(9)
C17 .015(7) .042(9) .053(9) -.004(7) .012(7) .012(7)
C18 .031(8) .022(7) .042(8) -.010(7) .025(7) -.005(6)
C19 .076(12) .062(11) .021(7) -.026(10) -.008(7) -.019(7)
C20 .031(9) .048(10) .090(12) -.018(8) .017(9) -.005(9)
C21 .032(8) .013(6) .035(7) -.008(6) .001(6) -.007(6)
C22 .027(8) .039(8) .021(7) .005(7) .007(6) -.004(7)
C23 .032(8) .022(7) .022(7) .003(7) .003(6) .003(6)
C24 .023(7) .040(8) .015(6) -.004(7) .003(6) .011(6)
C25 .024(8) .036(8) .025(7) .005(7) .001(6) -.002(6)
C26 .026(7) .032(7) .029(8) .003(6) .005(6) .003(6)
C27 .051(9) .009(6) .046(8) .006(7) .029(7) .008(6)
C28 .034(8) .034(8) .037(8) .019(7) .022(7) .008(7)
C29 .030(9) .030(8) .044(9) -.005(7) .013(7) .000(7)
C30 .023(7) .027(7) .038(8) .005(6) .002(6) .003(6)
C31 .041(10) .034(9) .048(10) .006(8) .029(8) -.005(7)
C32 .057(11) .043(9) .037(9) .016(9) .036(8) .011(8)
C33 .057(12) .056(12) .055(11) .015(10) .014(9) .015(9)
C34 .042(10) .079(14) .038(9) .009(10) -.003(8) .001(9)
C35 .032(9) .041(9) .022(7) .016(8) .020(7) -.001(6)
C36 .019(7) .054(9) .029(8) .002(8) .015(7) -.018(7)
C37 .029(9) .060(11) .051(10) -.002(9) -.005(7) -.009(8)
C38 .034(10) .046(11) .102(15) .003(9) -.001(10) -.033(10)
C39 .042(10) .042(9) .056(10) .009(9) .017(8) -.002(8)
C40 .041(9) .032(9) .043(8) .006(8) .018(7) -.011(7)
C41 .033(9) .049(10) .028(8) -.021(8) .000(7) .013(7)
C42 .016(7) .045(9) .063(10) -.011(7) .009(7) -.007(8)
C43 .046(10) .019(8) .053(10) -.013(7) .025(8) -.002(7)
O4 .069(9) .040(7) .100(9) .000(7) .018(7) .000(7)
C44 .094(17) .073(14) .076(14) -.014(13) .031(13) -.006(11)
C45 .040(10) .030(9) .094(13) -.023(9) .032(10) -.017(9)
C46 .065(13) .036(10) .16(2) .009(10) -.014(13) -.017(11)
O5 .082(10) .033(7) .144(12) .000(7) .045(9) -.008(8)
C47 .109(18) .079(15) .077(13) -.014(14) .002(13) .004(12)
C48 .045(11) .040(10) .095(14) -.001(9) .028(10) .006(10)
C49 .077(13) .060(11) .114(15) .025(11) -.036(14) .000(13)
P11 .077(6) .052(5) .059(5) -.023(4) .033(4) -.008(4)
F11 .24(2) .052(8) .135(12) -.068(11) .080(12) -.029(8)
F12 .090(12) .078(9) .091(10) .031(9) -.004(9) -.024(8)
F13 .152(15) .059(8) .060(8) -.042(9) -.002(8) .018(6)
F14 .061(9) .066(9) .100(10) -.020(7) .008(7) .019(7)
F15 .070(9) .109(12) .141(14) .006(9) .040(10) .035(10)
F16 .086(10) .173(17) .101(13) -.036(10) -.033(9) .050(12)
P21 .060(19) .029(16) .051(18) -.017(12) .018(11) .007(12)
F21 .07(2) .06(2) .07(2) -.019(16) .006(15) -.006(16)
F22 .05(2) .044(17) .042(19) .009(15) .001(14) .001(14)
F23 .06(2) .06(2) .07(2) .007(16) -.007(15) .001(16)
F24 .07(2) .047(18) .08(2) .005(15) -.004(15) -.004(15)
F25 .064(19) .09(2) .07(2) .001(15) .021(16) -.003(15)
F26 .061(19) .05(2) .07(2) -.003(14) .022(16) -.016(15)
P31 .086(10) .028(5) .086(9) -.006(6) .053(8) -.002(6)
F31 .091(16) .038(10) .075(13) -.019(11) .028(12) .014(9)
F32 .092(14) .031(8) .096(13) .008(9) .034(13) .004(10)
F33 .086(15) .014(7) .081(14) -.002(9) .036(11) .003(8)
F34 .087(16) .022(10) .113(17) -.020(10) .026(14) -.019(9)
F35 .082(17) .026(10) .111(15) -.002(10) .047(14) .011(10)
F36 .083(14) .051(11) .102(15) .006(10) .044(12) -.009(10)
P41 .103(16) .030(8) .092(13) .020(10) .031(11) .010(8)
F41 .12(3) .051(17) .13(3) -.005(18) .03(2) .036(19)
F42 .09(2) .058(17) .09(2) .018(18) .013(18) .019(15)
F43 .16(3) .10(2) .09(2) .07(2) .04(2) .021(18)
F44 .041(18) .07(2) .14(3) .014(15) .026(18) .006(19)
F45 .07(2) .11(3) .13(3) .03(2) .00(2) .05(2)
F46 .14(3) .10(2) .14(3) -.03(2) -.03(2) -.01(2)

loop_
_atom_type_symbol
_atom_type_description
_atom_type_scat_dispersion_real
_atom_type_scat_dispersion_imag
_atom_type_scat_source
C C .0033 .0016 'International Tables Vol C Tables 4.2.6.8 and 6.1.1.4'
H H 0 0 'International Tables Vol C Tables 4.2.6.8 and 6.1.1.4'
N N .0061 .0033 'International Tables Vol C Tables 4.2.6.8 and 6.1.1.4'
O O .0106 .006 'International Tables Vol C Tables 4.2.6.8 and 6.1.1.4'
F F .0171 .0103 'International Tables Vol C Tables 4.2.6.8 and 6.1.1.4'
P P .1023 .0942 'International Tables Vol C Tables 4.2.6.8 and 6.1.1.4'
As As .0499 2.0058 'International Tables Vol C Tables 4.2.6.8 and 6.1.1.4'
Cl Cl .1484 .1585 'International Tables Vol C Tables 4.2.6.8 and 6.1.1.4'
Ru Ru -1.2594 .8363 'International Tables Vol C Tables 4.2.6.8 and 6.1.1.4'
Re Re -1.0185 7.231 'International Tables Vol C Tables 4.2.6.8 and 6.1.1.4'

loop_
_geom_angle_atom_site_label_1
_geom_angle_atom_site_label_2
_geom_angle_atom_site_label_3
_geom_angle
_geom_angle_publ_flag
C42 Re1 C41 86.8(6) yes
C42 Re1 C43 84.0(6) yes
C41 Re1 C43 86.0(6) yes
C42 Re1 N4 174.2(5) yes
C41 Re1 N4 98.9(5) yes
C43 Re1 N4 97.6(5) yes
C42 Re1 N3 98.2(5) yes
C41 Re1 N3 173.5(5) yes
C43 Re1 N3 98.6(5) yes
N4 Re1 N3 76.1(4) yes
C42 Re1 N2 95.4(5) yes
C41 Re1 N2 93.2(5) yes
C43 Re1 N2 179.0(6) yes
N4 Re1 N2 83.1(4) yes
N3 Re1 N2 82.2(4) yes
N1 Ru1 As1 93.4(3) yes
N1 Ru1 As3 91.8(3) yes
As1 Ru1 As3 174.67(6) yes
N1 Ru1 As2 92.0(3) yes
As1 Ru1 As2 84.65(5) yes
As3 Ru1 As2 94.31(6) yes
N1 Ru1 As4 92.9(3) yes
As1 Ru1 As4 96.10(6) yes
As3 Ru1 As4 84.49(6) yes
As2 Ru1 As4 175.01(6) yes
N1 Ru1 Cl1 178.5(3) yes
As1 Ru1 Cl1 86.41(9) yes
As3 Ru1 Cl1 88.31(9) yes
As2 Ru1 Cl1 86.51(10) yes
As4 Ru1 Cl1 88.61(10) yes
C2 As1 C1 100.8(6) ?
C2 As1 C3 103.4(5) ?
C1 As1 C3 100.0(6) ?
C2 As1 Ru1 118.8(5) ?
C1 As1 Ru1 121.4(4) ?
C3 As1 Ru1 109.6(4) ?
C9 As2 C10 100.3(6) ?
C9 As2 C8 103.1(6) ?
C10 As2 C8 101.6(5) ?
C9 As2 Ru1 118.9(5) ?
C10 As2 Ru1 122.0(4) ?
C8 As2 Ru1 108.2(3) ?
C12 As3 C11 100.9(7) ?
C12 As3 C13 102.3(6) ?
C11 As3 C13 101.0(6) ?
C12 As3 Ru1 120.0(4) ?
C11 As3 Ru1 120.6(4) ?
C13 As3 Ru1 109.1(4) ?
C20 As4 C18 104.0(6) ?
C20 As4 C19 100.0(7) ?
C18 As4 C19 101.7(6) ?
C20 As4 Ru1 120.2(5) ?
C18 As4 Ru1 107.1(4) ?
C19 As4 Ru1 121.3(4) ?
C25 N1 C21 116.1(10) ?
C25 N1 Ru1 121.5(8) ?
C21 N1 Ru1 121.8(8) ?
C28 N2 C29 118.5(11) ?
C28 N2 Re1 120.2(9) ?
C29 N2 Re1 120.6(9) ?
C31 N3 C35 117.8(13) ?
C31 N3 Re1 126.2(11) ?
C35 N3 Re1 115.7(9) ?
C40 N4 C36 118.4(12) ?
C40 N4 Re1 125.9(9) ?
C36 N4 Re1 115.5(9) ?
As1 C1 H1A 109.5 ?
As1 C1 H1B 109.5 ?
H1A C1 H1B 109.5 ?
As1 C1 H1C 109.5 ?
H1A C1 H1C 109.5 ?
H1B C1 H1C 109.5 ?
As1 C2 H2A 109.5 ?
As1 C2 H2B 109.5 ?
H2A C2 H2B 109.5 ?
As1 C2 H2C 109.5 ?
H2A C2 H2C 109.5 ?
H2B C2 H2C 109.5 ?
C8 C3 C4 119.8(12) ?
C8 C3 As1 117.5(9) ?
C4 C3 As1 122.6(10) ?
C5 C4 C3 121.0(13) ?
C5 C4 H4 119.5 ?
C3 C4 H4 119.5 ?
C4 C5 C6 119.4(13) ?
C4 C5 H5 120.3 ?
C6 C5 H5 120.3 ?
C7 C6 C5 121.0(12) ?
C7 C6 H6 119.5 ?
C5 C6 H6 119.5 ?
C6 C7 C8 118.5(12) ?
C6 C7 H7 120.8 ?
C8 C7 H7 120.8 ?
C3 C8 C7 120.2(11) ?
C3 C8 As2 120.0(9) ?
C7 C8 As2 119.8(9) ?
As2 C9 H9A 109.5 ?
As2 C9 H9B 109.5 ?
H9A C9 H9B 109.5 ?
As2 C9 H9C 109.5 ?
H9A C9 H9C 109.5 ?
H9B C9 H9C 109.5 ?
As2 C10 H10A 109.5 ?
As2 C10 H10B 109.5 ?
H10A C10 H10B 109.5 ?
As2 C10 H10C 109.5 ?
H10A C10 H10C 109.5 ?
H10B C10 H10C 109.5 ?
As3 C11 H11A 109.5 ?
As3 C11 H11B 109.5 ?
H11A C11 H11B 109.5 ?
As3 C11 H11C 109.5 ?
H11A C11 H11C 109.5 ?
H11B C11 H11C 109.5 ?
As3 C12 H12A 109.5 ?
As3 C12 H12B 109.5 ?
H12A C12 H12B 109.5 ?
As3 C12 H12C 109.5 ?
H12A C12 H12C 109.5 ?
H12B C12 H12C 109.5 ?
C18 C13 C14 122.2(13) ?
C18 C13 As3 116.9(10) ?
C14 C13 As3 120.8(12) ?
C13 C14 C15 117.5(15) ?
C13 C14 H14 121.2 ?
C15 C14 H14 121.2 ?
C16 C15 C14 121.5(15) ?
C16 C15 H15 119.2 ?
C14 C15 H15 119.2 ?
C15 C16 C17 119.8(15) ?
C15 C16 H16 120.1 ?
C17 C16 H16 120.1 ?
C18 C17 C16 119.6(14) ?
C18 C17 H17 120.2 ?
C16 C17 H17 120.2 ?
C13 C18 C17 119.1(13) ?
C13 C18 As4 120.8(10) ?
C17 C18 As4 120.0(11) ?
As4 C19 H19A 109.5 ?
As4 C19 H19B 109.5 ?
H19A C19 H19B 109.5 ?
As4 C19 H19C 109.5 ?
H19A C19 H19C 109.5 ?
H19B C19 H19C 109.5 ?
As4 C20 H20A 109.5 ?
As4 C20 H20B 109.5 ?
H20A C20 H20B 109.5 ?
As4 C20 H20C 109.5 ?
H20A C20 H20C 109.5 ?
H20B C20 H20C 109.5 ?
N1 C21 C22 123.5(12) ?
N1 C21 H21 118.2 ?
C22 C21 H21 118.2 ?
C21 C22 C23 119.4(12) ?
C21 C22 H22 120.3 ?
C23 C22 H22 120.3 ?
C24 C23 C22 117.8(12) ?
C24 C23 C26 122.5(11) ?
C22 C23 C26 119.7(11) ?
C23 C24 C25 120.0(12) ?
C23 C24 H24 120 ?
C25 C24 H24 120 ?
N1 C25 C24 123.2(12) ?
N1 C25 H25 118.4 ?
C24 C25 H25 118.4 ?
C27 C26 C30 117.8(11) ?
C27 C26 C23 121.6(11) ?
C30 C26 C23 120.4(11) ?
C26 C27 C28 119.1(11) ?
C26 C27 H27 120.4 ?
C28 C27 H27 120.4 ?
N2 C28 C27 123.3(12) ?
N2 C28 H28 118.4 ?
C27 C28 H28 118.4 ?
N2 C29 C30 120.3(12) ?
N2 C29 H29 119.8 ?
C30 C29 H29 119.8 ?
C26 C30 C29 120.7(12) ?
C26 C30 H30 119.6 ?
C29 C30 H30 119.6 ?
N3 C31 C32 125.5(15) ?
N3 C31 H31 117.3 ?
C32 C31 H31 117.3 ?
C31 C32 C33 116.3(15) ?
C31 C32 H32 121.8 ?
C33 C32 H32 121.8 ?
C34 C33 C32 119.3(16) ?
C34 C33 H33 120.3 ?
C32 C33 H33 120.3 ?
C33 C34 C35 121.3(17) ?
C33 C34 H34 119.4 ?
C35 C34 H34 119.4 ?
N3 C35 C34 119.7(14) ?
N3 C35 C36 115.7(12) ?
C34 C35 C36 124.6(15) ?
N4 C36 C37 119.5(14) ?
N4 C36 C35 116.2(12) ?
C37 C36 C35 124.3(14) ?
C36 C37 C38 120.6(15) ?
C36 C37 H37 119.7 ?
C38 C37 H37 119.7 ?
C39 C38 C37 117.4(15) ?
C39 C38 H38 121.3 ?
C37 C38 H38 121.3 ?
C40 C39 C38 120.3(15) ?
C40 C39 H39 119.8 ?
C38 C39 H39 119.8 ?
N4 C40 C39 123.8(14) ?
N4 C40 H40 118.1 ?
C39 C40 H40 118.1 ?
O1 C41 Re1 177.0(13) ?
O2 C42 Re1 179.5(15) ?
O3 C43 Re1 174.8(13) ?
C45 C44 H44A 109.5 ?
C45 C44 H44B 109.5 ?
H44A C44 H44B 109.5 ?
C45 C44 H44C 109.5 ?
H44A C44 H44C 109.5 ?
H44B C44 H44C 109.5 ?
O4 C45 C44 122.1(16) ?
O4 C45 C46 122.6(18) ?
C44 C45 C46 115.3(17) ?
C45 C46 H46A 109.5 ?
C45 C46 H46B 109.5 ?
H46A C46 H46B 109.5 ?
C45 C46 H46C 109.5 ?
H46A C46 H46C 109.5 ?
H46B C46 H46C 109.5 ?
C48 C47 H47A 109.5 ?
C48 C47 H47B 109.5 ?
H47A C47 H47B 109.5 ?
C48 C47 H47C 109.5 ?
H47A C47 H47C 109.5 ?
H47B C47 H47C 109.5 ?
O5 C48 C49 121.4(19) ?
O5 C48 C47 123.9(19) ?
C49 C48 C47 114.6(15) ?
C48 C49 H49A 109.5 ?
C48 C49 H49B 109.5 ?
H49A C49 H49B 109.5 ?
C48 C49 H49C 109.5 ?
H49A C49 H49C 109.5 ?
H49B C49 H49C 109.5 ?
F11 P11 F13 90.7(8) ?
F11 P11 F16 90.3(9) ?
F13 P11 F16 93.3(9) ?
F11 P11 F12 178.7(10) ?
F13 P11 F12 90.5(8) ?
F16 P11 F12 90.0(9) ?
F11 P11 F15 90.3(9) ?
F13 P11 F15 90.3(8) ?
F16 P11 F15 176.3(10) ?
F12 P11 F15 89.3(8) ?
F11 P11 F14 89.5(8) ?
F13 P11 F14 178.2(10) ?
F16 P11 F14 88.5(8) ?
F12 P11 F14 89.2(7) ?
F15 P11 F14 87.9(8) ?
F25 P21 F22 91.1(17) ?
F25 P21 F24 90.7(17) ?
F22 P21 F24 90.4(17) ?
F25 P21 F26 178(2) ?
F22 P21 F26 90.8(17) ?
F24 P21 F26 90.7(17) ?
F25 P21 F21 89.3(17) ?
F22 P21 F21 179(2) ?
F24 P21 F21 90.1(17) ?
F26 P21 F21 88.8(17) ?
F25 P21 F23 89.7(17) ?
F22 P21 F23 90.1(17) ?
F24 P21 F23 179(2) ?
F26 P21 F23 88.8(17) ?
F21 P21 F23 89.4(17) ?
F32 P31 F34 90.8(9) ?
F32 P31 F36 91.0(10) ?
F34 P31 F36 90.3(9) ?
F32 P31 F35 91.5(9) ?
F34 P31 F35 90.6(11) ?
F36 P31 F35 177.3(11) ?
F32 P31 F33 89.7(10) ?
F34 P31 F33 178.8(12) ?
F36 P31 F33 90.7(10) ?
F35 P31 F33 88.3(10) ?
F32 P31 F31 178.9(13) ?
F34 P31 F31 90.2(10) ?
F36 P31 F31 88.6(9) ?
F35 P31 F31 88.9(10) ?
F33 P31 F31 89.2(9) ?
F43 P41 F46 93.0(14) ?
F43 P41 F41 89.9(13) ?
F46 P41 F41 90.2(14) ?
F43 P41 F42 91.9(13) ?
F46 P41 F42 90.9(14) ?
F41 P41 F42 177.8(17) ?
F43 P41 F45 89.8(15) ?
F46 P41 F45 177.1(17) ?
F41 P41 F45 89.1(14) ?
F42 P41 F45 89.7(14) ?
F43 P41 F44 178.6(18) ?
F46 P41 F44 88.4(14) ?
F41 P41 F44 90.3(14) ?
F42 P41 F44 87.9(13) ?
F45 P41 F44 88.7(14) ?

loop_
_geom_bond_atom_site_label_1
_geom_bond_atom_site_label_2
_geom_bond_site_symmetry_2
_geom_bond_distance
_geom_bond_publ_flag
Re1 C42 . 1.928(15) yes
Re1 C41 . 1.937(16) yes
Re1 C43 . 1.947(14) yes
Re1 N4 . 2.169(11) yes
Re1 N3 . 2.176(11) yes
Re1 N2 . 2.185(10) yes
Ru1 N1 . 2.117(9) yes
Ru1 As1 . 2.4162(16) yes
Ru1 As3 . 2.4206(17) yes
Ru1 As2 . 2.4215(17) yes
Ru1 As4 . 2.4243(17) yes
Ru1 Cl1 . 2.424(3) yes
As1 C2 . 1.944(12) ?
As1 C1 . 1.955(12) ?
As1 C3 . 1.967(12) ?
As2 C9 . 1.897(12) ?
As2 C10 . 1.955(12) ?
As2 C8 . 1.973(10) ?
As3 C12 . 1.923(13) ?
As3 C11 . 1.943(13) ?
As3 C13 . 1.955(13) ?
As4 C20 . 1.952(12) ?
As4 C18 . 1.962(13) ?
As4 C19 . 1.965(12) ?
O1 C41 . 1.149(16) ?
O2 C42 . 1.116(15) ?
O3 C43 . 1.156(15) ?
N1 C25 . 1.343(15) ?
N1 C21 . 1.348(15) ?
N2 C28 . 1.315(16) ?
N2 C29 . 1.362(16) ?
N3 C31 . 1.299(16) ?
N3 C35 . 1.367(17) ?
N4 C40 . 1.315(16) ?
N4 C36 . 1.372(16) ?
C1 H1A . .98 ?
C1 H1B . .98 ?
C1 H1C . .98 ?
C2 H2A . .98 ?
C2 H2B . .98 ?
C2 H2C . .98 ?
C3 C8 . 1.362(16) ?
C3 C4 . 1.370(17) ?
C4 C5 . 1.36(2) ?
C4 H4 . .95 ?
C5 C6 . 1.379(19) ?
C5 H5 . .95 ?
C6 C7 . 1.365(17) ?
C6 H6 . .95 ?
C7 C8 . 1.410(16) ?
C7 H7 . .95 ?
C9 H9A . .98 ?
C9 H9B . .98 ?
C9 H9C . .98 ?
C10 H10A . .98 ?
C10 H10B . .98 ?
C10 H10C . .98 ?
C11 H11A . .98 ?
C11 H11B . .98 ?
C11 H11C . .98 ?
C12 H12A . .98 ?
C12 H12B . .98 ?
C12 H12C . .98 ?
C13 C18 . 1.367(18) ?
C13 C14 . 1.386(17) ?
C14 C15 . 1.41(2) ?
C14 H14 . .95 ?
C15 C16 . 1.35(2) ?
C15 H15 . .95 ?
C16 C17 . 1.41(2) ?
C16 H16 . .95 ?
C17 C18 . 1.395(17) ?
C17 H17 . .95 ?
C19 H19A . .98 ?
C19 H19B . .98 ?
C19 H19C . .98 ?
C20 H20A . .98 ?
C20 H20B . .98 ?
C20 H20C . .98 ?
C21 C22 . 1.375(16) ?
C21 H21 . .95 ?
C22 C23 . 1.376(16) ?
C22 H22 . .95 ?
C23 C24 . 1.372(16) ?
C23 C26 . 1.507(17) ?
C24 C25 . 1.374(16) ?
C24 H24 . .95 ?
C25 H25 . .95 ?
C26 C27 . 1.371(16) ?
C26 C30 . 1.375(17) ?
C27 C28 . 1.414(16) ?
C27 H27 . .95 ?
C28 H28 . .95 ?
C29 C30 . 1.417(17) ?
C29 H29 . .95 ?
C30 H30 . .95 ?
C31 C32 . 1.374(19) ?
C31 H31 . .95 ?
C32 C33 . 1.40(2) ?
C32 H32 . .95 ?
C33 C34 . 1.33(2) ?
C33 H33 . .95 ?
C34 C35 . 1.38(2) ?
C34 H34 . .95 ?
C35 C36 . 1.48(2) ?
C36 C37 . 1.380(19) ?
C37 C38 . 1.39(2) ?
C37 H37 . .95 ?
C38 C39 . 1.35(2) ?
C38 H38 . .95 ?
C39 C40 . 1.350(19) ?
C39 H39 . .95 ?
C40 H40 . .95 ?
O4 C45 . 1.202(19) ?
C44 C45 . 1.46(2) ?
C44 H44A . .98 ?
C44 H44B . .98 ?
C44 H44C . .98 ?
C45 C46 . 1.49(2) ?
C46 H46A . .98 ?
C46 H46B . .98 ?
C46 H46C . .98 ?
O5 C48 . 1.202(17) ?
C47 C48 . 1.50(2) ?
C47 H47A . .98 ?
C47 H47B . .98 ?
C47 H47C . .98 ?
C48 C49 . 1.48(2) ?
C49 H49A . .98 ?
C49 H49B . .98 ?
C49 H49C . .98 ?
P11 F11 . 1.543(13) ?
P11 F13 . 1.553(12) ?
P11 F16 . 1.573(13) ?
P11 F12 . 1.580(12) ?
P11 F15 . 1.586(13) ?
P11 F14 . 1.622(12) ?
P21 F25 . 1.56(2) ?
P21 F22 . 1.57(2) ?
P21 F24 . 1.58(2) ?
P21 F26 . 1.58(2) ?
P21 F21 . 1.59(2) ?
P21 F23 . 1.59(2) ?
P31 F32 . 1.560(15) ?
P31 F34 . 1.578(15) ?
P31 F36 . 1.579(15) ?
P31 F35 . 1.585(16) ?
P31 F33 . 1.586(16) ?
P31 F31 . 1.612(16) ?
P41 F43 . 1.553(19) ?
P41 F46 . 1.56(2) ?
P41 F41 . 1.577(19) ?
P41 F42 . 1.582(19) ?
P41 F45 . 1.59(2) ?
P41 F44 . 1.610(19) ?

loop_
_geom_torsion_atom_site_label_1
_geom_torsion_atom_site_label_2
_geom_torsion_atom_site_label_3
_geom_torsion_atom_site_label_4
_geom_torsion
N1 Ru1 As1 C2 -148.2(6)
As3 Ru1 As1 C2 41.2(9)
As2 Ru1 As1 C2 120.2(5)
As4 Ru1 As1 C2 -54.9(5)
Cl1 Ru1 As1 C2 33.3(5)
N1 Ru1 As1 C1 -22.2(6)
As3 Ru1 As1 C1 167.1(8)
As2 Ru1 As1 C1 -113.9(5)
As4 Ru1 As1 C1 71.0(5)
Cl1 Ru1 As1 C1 159.3(5)
N1 Ru1 As1 C3 93.4(4)
As3 Ru1 As1 C3 -77.2(8)
As2 Ru1 As1 C3 1.7(4)
As4 Ru1 As1 C3 -173.3(3)
Cl1 Ru1 As1 C3 -85.1(4)
N1 Ru1 As2 C9 148.5(6)
As1 Ru1 As2 C9 -118.2(5)
As3 Ru1 As2 C9 56.5(5)
As4 Ru1 As2 C9 -19.4(10)
Cl1 Ru1 As2 C9 -31.5(5)
N1 Ru1 As2 C10 22.6(5)
As1 Ru1 As2 C10 115.8(5)
As3 Ru1 As2 C10 -69.4(5)
As4 Ru1 As2 C10 -145.4(9)
Cl1 Ru1 As2 C10 -157.4(5)
N1 Ru1 As2 C8 -94.5(4)
As1 Ru1 As2 C8 -1.2(3)
As3 Ru1 As2 C8 173.6(3)
As4 Ru1 As2 C8 97.6(8)
Cl1 Ru1 As2 C8 85.5(4)
N1 Ru1 As3 C12 -160.2(6)
As1 Ru1 As3 C12 10.5(9)
As2 Ru1 As3 C12 -68.0(5)
As4 Ru1 As3 C12 107.1(5)
Cl1 Ru1 As3 C12 18.3(5)
N1 Ru1 As3 C11 -33.6(6)
As1 Ru1 As3 C11 137.0(9)
As2 Ru1 As3 C11 58.5(5)
As4 Ru1 As3 C11 -126.4(5)
Cl1 Ru1 As3 C11 144.9(5)
N1 Ru1 As3 C13 82.4(5)
As1 Ru1 As3 C13 -107.0(8)
As2 Ru1 As3 C13 174.5(4)
As4 Ru1 As3 C13 -10.3(4)
Cl1 Ru1 As3 C13 -99.1(4)
N1 Ru1 As4 C20 160.9(6)
As1 Ru1 As4 C20 67.1(6)
As3 Ru1 As4 C20 -107.6(6)
As2 Ru1 As4 C20 -31.2(10)
Cl1 Ru1 As4 C20 -19.1(6)
N1 Ru1 As4 C18 -81.0(4)
As1 Ru1 As4 C18 -174.7(4)
As3 Ru1 As4 C18 10.6(4)
As2 Ru1 As4 C18 87.0(9)
Cl1 Ru1 As4 C18 99.0(4)
N1 Ru1 As4 C19 34.8(6)
As1 Ru1 As4 C19 -58.9(6)
As3 Ru1 As4 C19 126.4(6)
As2 Ru1 As4 C19 -157.3(9)
Cl1 Ru1 As4 C19 -145.2(6)
As1 Ru1 N1 C25 -47.9(9)
As3 Ru1 N1 C25 131.2(9)
As2 Ru1 N1 C25 36.9(9)
As4 Ru1 N1 C25 -144.2(9)
As1 Ru1 N1 C21 140.9(9)
As3 Ru1 N1 C21 -40.0(9)
As2 Ru1 N1 C21 -134.3(9)
As4 Ru1 N1 C21 44.6(9)
C42 Re1 N2 C28 -47.1(11)
C41 Re1 N2 C28 -134.1(11)
N4 Re1 N2 C28 127.4(11)
N3 Re1 N2 C28 50.5(11)
C42 Re1 N2 C29 123.4(11)
C41 Re1 N2 C29 36.4(11)
N4 Re1 N2 C29 -62.2(10)
N3 Re1 N2 C29 -139.0(11)
C42 Re1 N3 C31 -2.4(11)
C43 Re1 N3 C31 82.7(11)
N4 Re1 N3 C31 178.5(11)
N2 Re1 N3 C31 -96.7(11)
C42 Re1 N3 C35 171.0(9)
C43 Re1 N3 C35 -103.8(9)
N4 Re1 N3 C35 -8.0(8)
N2 Re1 N3 C35 76.7(8)
C41 Re1 N4 C40 7.2(11)
C43 Re1 N4 C40 -79.9(11)
N3 Re1 N4 C40 -177.0(11)
N2 Re1 N4 C40 99.3(10)
C41 Re1 N4 C36 -168.7(8)
C43 Re1 N4 C36 104.2(9)
N3 Re1 N4 C36 7.1(8)
N2 Re1 N4 C36 -76.6(8)
C2 As1 C3 C8 -129.8(9)
C1 As1 C3 C8 126.4(9)
Ru1 As1 C3 C8 -2.2(10)
C2 As1 C3 C4 54.6(11)
C1 As1 C3 C4 -49.1(11)
Ru1 As1 C3 C4 -177.8(9)
C8 C3 C4 C5 2.9(19)
As1 C3 C4 C5 178.4(10)
C3 C4 C5 C6 -1(2)
C4 C5 C6 C7 -1(2)
C5 C6 C7 C8 2.3(19)
C4 C3 C8 C7 -1.7(17)
As1 C3 C8 C7 -177.4(8)
C4 C3 C8 As2 177.0(9)
As1 C3 C8 As2 1.3(12)
C6 C7 C8 C3 -.9(17)
C6 C7 C8 As2 -179.6(9)
C9 As2 C8 C3 127.1(10)
C10 As2 C8 C3 -129.3(10)
Ru1 As2 C8 C3 .2(10)
C9 As2 C8 C7 -54.2(10)
C10 As2 C8 C7 49.4(10)
Ru1 As2 C8 C7 178.9(8)
C12 As3 C13 C18 -120.3(10)
C11 As3 C13 C18 135.8(10)
Ru1 As3 C13 C18 7.8(10)
C12 As3 C13 C14 57.0(11)
C11 As3 C13 C14 -46.8(11)
Ru1 As3 C13 C14 -174.8(9)
C18 C13 C14 C15 -5.4(19)
As3 C13 C14 C15 177.4(10)
C13 C14 C15 C16 5(2)
C14 C15 C16 C17 -2(2)
C15 C16 C17 C18 -1(2)
C14 C13 C18 C17 3.4(19)
As3 C13 C18 C17 -179.3(9)
C14 C13 C18 As4 -175.9(9)
As3 C13 C18 As4 1.4(14)
C16 C17 C18 C13 -.3(19)
C16 C17 C18 As4 178.9(10)
C20 As4 C18 C13 118.4(11)
C19 As4 C18 C13 -138.1(11)
Ru1 As4 C18 C13 -9.9(11)
C20 As4 C18 C17 -60.8(11)
C19 As4 C18 C17 42.7(11)
Ru1 As4 C18 C17 170.9(9)
C25 N1 C21 C22 -.5(17)
Ru1 N1 C21 C22 171.2(9)
N1 C21 C22 C23 .6(19)
C21 C22 C23 C24 1.1(18)
C21 C22 C23 C26 177.3(11)
C22 C23 C24 C25 -2.9(18)
C26 C23 C24 C25 -179.0(11)
C21 N1 C25 C24 -1.4(17)
Ru1 N1 C25 C24 -173.1(9)
C23 C24 C25 N1 3.2(19)
C24 C23 C26 C27 -173.7(12)
C22 C23 C26 C27 10.2(19)
C24 C23 C26 C30 10.4(19)
C22 C23 C26 C30 -165.7(12)
C30 C26 C27 C28 6.6(19)
C23 C26 C27 C28 -169.3(12)
C29 N2 C28 C27 1(2)
Re1 N2 C28 C27 171.8(10)
C26 C27 C28 N2 -5(2)
C28 N2 C29 C30 1(2)
Re1 N2 C29 C30 -169.4(9)
C27 C26 C30 C29 -4.5(19)
C23 C26 C30 C29 171.6(12)
N2 C29 C30 C26 .5(19)
C35 N3 C31 C32 -2.7(19)
Re1 N3 C31 C32 170.6(9)
N3 C31 C32 C33 1(2)
C31 C32 C33 C34 0(2)
C32 C33 C34 C35 0(2)
C31 N3 C35 C34 2.8(18)
Re1 N3 C35 C34 -171.2(10)
C31 N3 C35 C36 -178.2(11)
Re1 N3 C35 C36 7.8(13)
C33 C34 C35 N3 -2(2)
C33 C34 C35 C36 179.4(13)
C40 N4 C36 C37 -.2(17)
Re1 N4 C36 C37 176.0(9)
C40 N4 C36 C35 178.3(11)
Re1 N4 C36 C35 -5.4(13)
N3 C35 C36 N4 -1.6(15)
C34 C35 C36 N4 177.4(12)
N3 C35 C36 C37 176.9(11)
C34 C35 C36 C37 -4(2)
N4 C36 C37 C38 -1(2)
C35 C36 C37 C38 -179.4(13)
C36 C37 C38 C39 1(2)
C37 C38 C39 C40 -1(2)
C36 N4 C40 C39 1.1(19)
Re1 N4 C40 C39 -174.7(10)
C38 C39 C40 N4 -1(2)
